data_7106721
loop_
_publ_author_name
'Xiaolin Pan'
'Yong Luo'
'Jie Wu'

_publ_section_title
;
 An unexpected palladium-catalyzed reaction of 2-alkynylhalobenzene with
 2-alkynylaniline: A novel and efficient route to
 11H-indeno[1,2-c]quinolin-11-ols
;
_journal_name_full Chem.Commun.
_journal_page_first 8967
_journal_paper_doi 10.1039/c1cc12747k
_journal_volume 47
_journal_year 2011
_chemical_formula_sum 'C28 H21 N O2'
_chemical_formula_weight 403.46
_chemical_name_systematic
;
?
;
_space_group_IT_number 2
_symmetry_cell_setting triclinic
_symmetry_space_group_name_Hall '-P 1'
_symmetry_space_group_name_H-M 'P -1'
_atom_sites_solution_hydrogens geom
_atom_sites_solution_primary direct
_atom_sites_solution_secondary difmap
_audit_creation_method SHELXL-97
_cell_angle_alpha 96.904(4)
_cell_angle_beta 97.533(4)
_cell_angle_gamma 113.838(4)
_cell_formula_units_Z 2
_cell_length_a 10.189(3)
_cell_length_b 10.561(3)
_cell_length_c 10.740(3)
_cell_measurement_reflns_used 873
_cell_measurement_temperature 293(2)
_cell_measurement_theta_max 27.111
_cell_measurement_theta_min 2.344
_cell_volume 1028.7(5)
_computing_cell_refinement 'Bruker SMART'
_computing_data_collection 'Bruker SMART'
_computing_data_reduction 'Bruker SHELXTL'
_computing_molecular_graphics 'Bruker SHELXTL'
_computing_publication_material 'Bruker SHELXTL'
_computing_structure_refinement 'SHELXL-97 (Sheldrick, 1997)'
_computing_structure_solution 'SHELXS-97 (Sheldrick, 1990)'
_diffrn_ambient_temperature 293(2)
_diffrn_measured_fraction_theta_full 0.982
_diffrn_measured_fraction_theta_max 0.982
_diffrn_measurement_device_type 'CCD area detector'
_diffrn_measurement_method 'phi and omega scans'
_diffrn_radiation_monochromator graphite
_diffrn_radiation_source 'fine-focus sealed tube'
_diffrn_radiation_type MoK\a
_diffrn_radiation_wavelength 0.71073
_diffrn_reflns_av_R_equivalents 0.0442
_diffrn_reflns_av_sigmaI/netI 0.0356
_diffrn_reflns_limit_h_max 12
_diffrn_reflns_limit_h_min -8
_diffrn_reflns_limit_k_max 12
_diffrn_reflns_limit_k_min -12
_diffrn_reflns_limit_l_max 12
_diffrn_reflns_limit_l_min -12
_diffrn_reflns_number 4314
_diffrn_reflns_theta_full 25.03
_diffrn_reflns_theta_max 25.03
_diffrn_reflns_theta_min 1.95
_exptl_absorpt_coefficient_mu 0.082
_exptl_absorpt_correction_T_max 0.9927
_exptl_absorpt_correction_T_min 0.9879
_exptl_absorpt_correction_type multi-scan
_exptl_absorpt_process_details sadabs
_exptl_crystal_colour pink
_exptl_crystal_density_diffrn 1.303
_exptl_crystal_density_method 'not measured'
_exptl_crystal_description block
_exptl_crystal_F_000 424
_exptl_crystal_size_max 0.15
_exptl_crystal_size_mid 0.12
_exptl_crystal_size_min 0.09
_refine_diff_density_max 0.337
_refine_diff_density_min -0.390
_refine_diff_density_rms 0.090
_refine_ls_extinction_coef 0.020(8)
_refine_ls_extinction_expression Fc^*^=kFc[1+0.001xFc^2^\l^3^/sin(2\q)]^-1/4^
_refine_ls_extinction_method SHELXL
_refine_ls_goodness_of_fit_ref 1.003
_refine_ls_hydrogen_treatment constr
_refine_ls_matrix_type full
_refine_ls_number_parameters 281
_refine_ls_number_reflns 3576
_refine_ls_number_restraints 0
_refine_ls_restrained_S_all 1.003
_refine_ls_R_factor_all 0.0814
_refine_ls_R_factor_gt 0.0722
_refine_ls_shift/su_max 0.000
_refine_ls_shift/su_mean 0.000
_refine_ls_structure_factor_coef Fsqd
_refine_ls_weighting_details 'calc w=1/[\s^2^(Fo^2^)+(0.1778P)^2^+0.0000P] where P=(Fo^2^+2Fc^2^)/3'
_refine_ls_weighting_scheme calc
_refine_ls_wR_factor_gt 0.2058
_refine_ls_wR_factor_ref 0.2207
_reflns_number_gt 2838
_reflns_number_total 3576
_reflns_threshold_expression >2sigma(I)
_cod_data_source_file c1cc12747k.txt
_cod_data_source_block a01124b
_cod_original_sg_symbol_H-M P-1
_cod_database_code 7106721

loop_
_symmetry_equiv_pos_as_xyz
'x, y, z'
'-x, -y, -z'

loop_
_atom_site_label
_atom_site_type_symbol
_atom_site_fract_x
_atom_site_fract_y
_atom_site_fract_z
_atom_site_U_iso_or_equiv
_atom_site_adp_type
_atom_site_occupancy
_atom_site_symmetry_multiplicity
_atom_site_calc_flag
_atom_site_refinement_flags
_atom_site_disorder_assembly
_atom_site_disorder_group
O1 O 0.48301(15) 0.18508(14) 0.08715(13) 0.0456(4) Uani 1 1 d . . .
H1 H 0.4089 0.1071 0.0458 0.068 Uiso 1 1 d R . .
N1 N 0.02836(18) 0.21582(17) 0.18114(16) 0.0447(5) Uani 1 1 d . . .
C1 C 0.4470(2) 0.2014(2) 0.21013(18) 0.0392(5) Uani 1 1 d . . .
C2 C 0.3069(2) 0.22312(19) 0.19672(17) 0.0366(5) Uani 1 1 d . . .
C3 C 0.2831(2) 0.33687(19) 0.15889(17) 0.0377(5) Uani 1 1 d . . .
C4 C 0.3909(2) 0.4567(2) 0.12929(19) 0.0437(5) Uani 1 1 d . . .
H4 H 0.4846 0.4626 0.1303 0.052 Uiso 1 1 calc R . .
C5 C 0.3593(3) 0.5644(2) 0.0991(2) 0.0506(6) Uani 1 1 d . . .
H5 H 0.4318 0.6439 0.0809 0.061 Uiso 1 1 calc R . .
C6 C 0.2183(3) 0.5554(2) 0.0957(2) 0.0544(6) Uani 1 1 d . . .
H6 H 0.1978 0.6296 0.0753 0.065 Uiso 1 1 calc R . .
C7 C 0.1115(2) 0.4412(2) 0.1214(2) 0.0505(6) Uani 1 1 d . . .
H7 H 0.0179 0.4368 0.1171 0.061 Uiso 1 1 calc R . .
C8 C 0.1398(2) 0.3278(2) 0.15482(18) 0.0407(5) Uani 1 1 d . . .
C9 C 0.0552(2) 0.1114(2) 0.21673(18) 0.0415(5) Uani 1 1 d . . .
C10 C 0.1955(2) 0.11339(19) 0.22745(17) 0.0386(5) Uani 1 1 d . . .
C11 C 0.2509(2) 0.01323(19) 0.27068(18) 0.0406(5) Uani 1 1 d . . .
C12 C 0.1864(3) -0.1086(2) 0.3186(2) 0.0511(6) Uani 1 1 d . . .
H12 H 0.0885 -0.1433 0.3256 0.061 Uiso 1 1 calc R . .
C13 C 0.2711(3) -0.1774(2) 0.3557(2) 0.0597(6) Uani 1 1 d . . .
H13 H 0.2301 -0.2583 0.3898 0.072 Uiso 1 1 calc R . .
C14 C 0.4143(3) -0.1278(2) 0.3429(3) 0.0628(7) Uani 1 1 d . . .
H14 H 0.4680 -0.1775 0.3660 0.075 Uiso 1 1 calc R . .
C15 C 0.4804(3) -0.0065(2) 0.2968(2) 0.0531(6) Uani 1 1 d . . .
H15 H 0.5782 0.0272 0.2897 0.064 Uiso 1 1 calc R . .
C16 C 0.3978(2) 0.0643(2) 0.26111(18) 0.0419(5) Uani 1 1 d . . .
C17 C 0.5753(2) 0.31891(19) 0.30411(19) 0.0414(5) Uani 1 1 d . . .
C18 C 0.5568(2) 0.3608(2) 0.4254(2) 0.0497(6) Uani 1 1 d . . .
H18 H 0.4651 0.3204 0.4466 0.060 Uiso 1 1 calc R . .
C19 C 0.6728(3) 0.4614(2) 0.5146(2) 0.0604(7) Uani 1 1 d . . .
H19 H 0.6585 0.4884 0.5955 0.072 Uiso 1 1 calc R . .
C20 C 0.8084(3) 0.5223(3) 0.4860(3) 0.0680(8) Uani 1 1 d . . .
H20 H 0.8867 0.5898 0.5470 0.082 Uiso 1 1 calc R . .
C21 C 0.8278(3) 0.4827(3) 0.3663(3) 0.0740(8) Uani 1 1 d . . .
H21 H 0.9199 0.5246 0.3461 0.089 Uiso 1 1 calc R . .
C22 C 0.7125(2) 0.3813(2) 0.2746(2) 0.0583(6) Uani 1 1 d . . .
H22 H 0.7274 0.3554 0.1937 0.070 Uiso 1 1 calc R . .
C23 C -0.0681(2) -0.0089(2) 0.24487(19) 0.0432(5) Uani 1 1 d . . .
C24 C -0.1187(3) 0.0023(2) 0.3562(2) 0.0539(6) Uani 1 1 d . . .
H24 H -0.0818 0.0891 0.4113 0.065 Uiso 1 1 calc R . .
C25 C -0.2236(3) -0.1141(3) 0.3864(2) 0.0631(7) Uani 1 1 d . . .
H25 H -0.2562 -0.1056 0.4626 0.076 Uiso 1 1 calc R . .
C26 C -0.2807(3) -0.2420(3) 0.3062(2) 0.0600(6) Uani 1 1 d . . .
H26 H -0.3504 -0.3209 0.3279 0.072 Uiso 1 1 calc R . .
C27 C -0.2342(3) -0.2528(3) 0.1934(2) 0.0679(7) Uani 1 1 d . . .
H27 H -0.2754 -0.3387 0.1364 0.082 Uiso 1 1 calc R . .
C28 C -0.1278(3) -0.1382(2) 0.1636(2) 0.0627(7) Uani 1 1 d . . .
H28 H -0.0951 -0.1475 0.0876 0.075 Uiso 1 1 calc R . .
O2 O 0.7083(2) 0.0979(2) 0.0531(2) 0.0880(7) Uani 1 1 d . . .
H2A H 0.7931 0.1353 0.0969 0.132 Uiso 1 1 d R . .
H2B H 0.6503 0.0944 0.1026 0.132 Uiso 1 1 d R . .

loop_
_atom_site_aniso_label
_atom_site_aniso_U_11
_atom_site_aniso_U_22
_atom_site_aniso_U_33
_atom_site_aniso_U_23
_atom_site_aniso_U_13
_atom_site_aniso_U_12
O1 0.0433(8) 0.0497(8) 0.0413(8) -0.0001(6) 0.0093(6) 0.0195(7)
N1 0.0374(9) 0.0454(10) 0.0475(10) 0.0007(7) 0.0028(7) 0.0178(8)
C1 0.0382(10) 0.0422(10) 0.0383(10) 0.0012(8) 0.0057(8) 0.0205(9)
C2 0.0378(10) 0.0357(10) 0.0329(10) -0.0010(7) 0.0019(7) 0.0159(8)
C3 0.0396(11) 0.0377(10) 0.0313(10) -0.0023(7) 0.0005(8) 0.0165(9)
C4 0.0420(11) 0.0421(11) 0.0427(11) 0.0039(8) 0.0041(8) 0.0161(9)
C5 0.0537(13) 0.0415(11) 0.0499(12) 0.0064(9) 0.0040(10) 0.0161(10)
C6 0.0638(15) 0.0467(12) 0.0552(13) 0.0075(10) 0.0027(11) 0.0296(11)
C7 0.0469(12) 0.0523(12) 0.0569(13) 0.0044(10) 0.0024(10) 0.0296(11)
C8 0.0400(11) 0.0415(10) 0.0371(10) -0.0015(8) 0.0005(8) 0.0186(9)
C9 0.0379(11) 0.0433(11) 0.0381(10) -0.0008(8) 0.0021(8) 0.0162(9)
C10 0.0394(11) 0.0378(10) 0.0356(10) -0.0008(8) 0.0036(8) 0.0170(9)
C11 0.0433(11) 0.0377(10) 0.0375(10) -0.0012(8) 0.0035(8) 0.0176(9)
C12 0.0535(13) 0.0433(11) 0.0554(13) 0.0076(9) 0.0113(10) 0.0199(10)
C13 0.0714(16) 0.0433(12) 0.0682(15) 0.0156(10) 0.0141(12) 0.0268(12)
C14 0.0694(16) 0.0528(13) 0.0771(17) 0.0162(12) 0.0101(13) 0.0373(13)
C15 0.0501(13) 0.0521(12) 0.0633(14) 0.0088(10) 0.0082(10) 0.0294(11)
C16 0.0444(11) 0.0397(10) 0.0399(10) -0.0006(8) 0.0034(8) 0.0200(9)
C17 0.0396(11) 0.0383(10) 0.0466(11) 0.0037(8) 0.0018(8) 0.0202(9)
C18 0.0523(12) 0.0507(12) 0.0451(12) 0.0024(9) 0.0053(9) 0.0242(10)
C19 0.0710(16) 0.0575(13) 0.0476(13) -0.0041(10) -0.0035(11) 0.0308(13)
C20 0.0574(15) 0.0528(14) 0.0736(17) -0.0091(12) -0.0167(12) 0.0181(12)
C21 0.0419(13) 0.0666(16) 0.092(2) -0.0058(14) 0.0022(13) 0.0112(13)
C22 0.0434(12) 0.0579(13) 0.0644(15) -0.0027(11) 0.0099(10) 0.0166(11)
C23 0.0343(10) 0.0461(11) 0.0433(11) 0.0020(9) 0.0011(8) 0.0151(9)
C24 0.0509(13) 0.0487(12) 0.0522(13) -0.0038(10) 0.0116(10) 0.0148(11)
C25 0.0591(14) 0.0658(15) 0.0521(14) 0.0044(11) 0.0200(11) 0.0135(13)
C26 0.0479(13) 0.0569(14) 0.0587(14) 0.0100(11) 0.0084(11) 0.0068(11)
C27 0.0611(16) 0.0502(13) 0.0624(15) -0.0087(11) 0.0081(12) 0.0004(12)
C28 0.0569(14) 0.0577(14) 0.0488(13) -0.0083(10) 0.0118(11) 0.0045(12)
O2 0.0559(11) 0.1134(17) 0.0890(15) -0.0004(12) 0.0000(10) 0.0401(12)

loop_
_atom_type_symbol
_atom_type_description
_atom_type_scat_dispersion_real
_atom_type_scat_dispersion_imag
_atom_type_scat_source
C C 0.0033 0.0016 'International Tables Vol C Tables 4.2.6.8 and 6.1.1.4'
H H 0.0000 0.0000 'International Tables Vol C Tables 4.2.6.8 and 6.1.1.4'
N N 0.0061 0.0033 'International Tables Vol C Tables 4.2.6.8 and 6.1.1.4'
O O 0.0106 0.0060 'International Tables Vol C Tables 4.2.6.8 and 6.1.1.4'

loop_
_geom_angle_atom_site_label_1
_geom_angle_atom_site_label_2
_geom_angle_atom_site_label_3
_geom_angle
_geom_angle_site_symmetry_1
_geom_angle_site_symmetry_3
_geom_angle_publ_flag
C1 O1 H1 102.6 . . ?
C9 N1 C8 118.70(18) . . ?
O1 C1 C17 110.65(16) . . ?
O1 C1 C16 111.90(15) . . ?
C17 C1 C16 110.66(15) . . ?
O1 C1 C2 109.13(15) . . ?
C17 C1 C2 113.48(16) . . ?
C16 C1 C2 100.69(15) . . ?
C10 C2 C3 120.12(18) . . ?
C10 C2 C1 111.18(16) . . ?
C3 C2 C1 128.70(17) . . ?
C4 C3 C2 124.70(18) . . ?
C4 C3 C8 119.24(18) . . ?
C2 C3 C8 116.03(18) . . ?
C5 C4 C3 120.6(2) . . ?
C5 C4 H4 119.7 . . ?
C3 C4 H4 119.7 . . ?
C4 C5 C6 120.1(2) . . ?
C4 C5 H5 120.0 . . ?
C6 C5 H5 120.0 . . ?
C7 C6 C5 121.0(2) . . ?
C7 C6 H6 119.5 . . ?
C5 C6 H6 119.5 . . ?
C6 C7 C8 120.8(2) . . ?
C6 C7 H7 119.6 . . ?
C8 C7 H7 119.6 . . ?
N1 C8 C7 118.35(18) . . ?
N1 C8 C3 123.40(18) . . ?
C7 C8 C3 118.25(19) . . ?
N1 C9 C10 121.84(19) . . ?
N1 C9 C23 117.47(18) . . ?
C10 C9 C23 120.69(18) . . ?
C2 C10 C9 119.83(18) . . ?
C2 C10 C11 109.37(17) . . ?
C9 C10 C11 130.80(18) . . ?
C12 C11 C16 120.14(19) . . ?
C12 C11 C10 132.41(19) . . ?
C16 C11 C10 107.40(16) . . ?
C11 C12 C13 118.4(2) . . ?
C11 C12 H12 120.8 . . ?
C13 C12 H12 120.8 . . ?
C14 C13 C12 120.8(2) . . ?
C14 C13 H13 119.6 . . ?
C12 C13 H13 119.6 . . ?
C13 C14 C15 121.5(2) . . ?
C13 C14 H14 119.2 . . ?
C15 C14 H14 119.2 . . ?
C14 C15 C16 118.2(2) . . ?
C14 C15 H15 120.9 . . ?
C16 C15 H15 120.9 . . ?
C15 C16 C11 120.88(19) . . ?
C15 C16 C1 127.85(19) . . ?
C11 C16 C1 111.27(17) . . ?
C22 C17 C18 118.6(2) . . ?
C22 C17 C1 121.99(19) . . ?
C18 C17 C1 119.34(18) . . ?
C19 C18 C17 120.6(2) . . ?
C19 C18 H18 119.7 . . ?
C17 C18 H18 119.7 . . ?
C20 C19 C18 120.8(2) . . ?
C20 C19 H19 119.6 . . ?
C18 C19 H19 119.6 . . ?
C19 C20 C21 119.1(2) . . ?
C19 C20 H20 120.5 . . ?
C21 C20 H20 120.5 . . ?
C20 C21 C22 121.2(3) . . ?
C20 C21 H21 119.4 . . ?
C22 C21 H21 119.4 . . ?
C17 C22 C21 119.7(2) . . ?
C17 C22 H22 120.2 . . ?
C21 C22 H22 120.2 . . ?
C24 C23 C28 118.4(2) . . ?
C24 C23 C9 121.15(19) . . ?
C28 C23 C9 120.3(2) . . ?
C25 C24 C23 120.3(2) . . ?
C25 C24 H24 119.9 . . ?
C23 C24 H24 119.9 . . ?
C26 C25 C24 120.8(2) . . ?
C26 C25 H25 119.6 . . ?
C24 C25 H25 119.6 . . ?
C25 C26 C27 119.1(2) . . ?
C25 C26 H26 120.4 . . ?
C27 C26 H26 120.4 . . ?
C28 C27 C26 120.4(2) . . ?
C28 C27 H27 119.8 . . ?
C26 C27 H27 119.8 . . ?
C27 C28 C23 120.8(2) . . ?
C27 C28 H28 119.6 . . ?
C23 C28 H28 119.6 . . ?
H2A O2 H2B 107.8 . . ?

loop_
_geom_bond_atom_site_label_1
_geom_bond_atom_site_label_2
_geom_bond_distance
_geom_bond_site_symmetry_2
_geom_bond_publ_flag
O1 C1 1.426(2) . ?
O1 H1 0.8756 . ?
N1 C9 1.325(3) . ?
N1 C8 1.359(3) . ?
C1 C17 1.520(3) . ?
C1 C16 1.524(3) . ?
C1 C2 1.527(3) . ?
C2 C10 1.366(3) . ?
C2 C3 1.412(3) . ?
C3 C4 1.405(3) . ?
C3 C8 1.418(3) . ?
C4 C5 1.363(3) . ?
C4 H4 0.9300 . ?
C5 C6 1.397(3) . ?
C5 H5 0.9300 . ?
C6 C7 1.346(3) . ?
C6 H6 0.9300 . ?
C7 C8 1.415(3) . ?
C7 H7 0.9300 . ?
C9 C10 1.410(3) . ?
C9 C23 1.478(3) . ?
C10 C11 1.478(3) . ?
C11 C12 1.384(3) . ?
C11 C16 1.393(3) . ?
C12 C13 1.385(3) . ?
C12 H12 0.9300 . ?
C13 C14 1.369(4) . ?
C13 H13 0.9300 . ?
C14 C15 1.373(3) . ?
C14 H14 0.9300 . ?
C15 C16 1.381(3) . ?
C15 H15 0.9300 . ?
C17 C22 1.382(3) . ?
C17 C18 1.386(3) . ?
C18 C19 1.373(3) . ?
C18 H18 0.9300 . ?
C19 C20 1.363(4) . ?
C19 H19 0.9300 . ?
C20 C21 1.367(4) . ?
C20 H20 0.9300 . ?
C21 C22 1.387(3) . ?
C21 H21 0.9300 . ?
C22 H22 0.9300 . ?
C23 C24 1.374(3) . ?
C23 C28 1.378(3) . ?
C24 C25 1.373(3) . ?
C24 H24 0.9300 . ?
C25 C26 1.364(3) . ?
C25 H25 0.9300 . ?
C26 C27 1.366(4) . ?
C26 H26 0.9300 . ?
C27 C28 1.366(3) . ?
C27 H27 0.9300 . ?
C28 H28 0.9300 . ?
O2 H2A 0.8344 . ?
O2 H2B 0.8387 . ?
